data_7012931
loop_
_publ_author_name
'Barnett, Sarah A.'
'Blake, Alexander J.'
'Champness, Neil R.'
'Wilson, Claire'

_publ_section_title
;
 The rule of 4,7-phenanthroline in coordination polymer construction
;
_journal_coden_ASTM DTARAF
_journal_issue 12
_journal_name_full 'Dalton Transactions'
_journal_page_first 2387
_journal_page_last 2394
_journal_paper_doi 10.1039/b302807k
_journal_year 2003
_chemical_formula_moiety 'C14 H13 Cd N5 O7'
_chemical_formula_sum 'C14 H13 Cd N5 O7'
_chemical_formula_weight 475.69
_chemical_name_common '[Cd(NO3)2(H2O)(4,7-phen)]'
_chemical_name_systematic
; 
Cadmium (II)-(4,7-phenanthroline)-bis-nitrate hydrate
;
_space_group_IT_number 14
_symmetry_cell_setting monoclinic
_symmetry_space_group_name_Hall '-P 2yn'
_symmetry_space_group_name_H-M 'P 1 21/n 1'
_atom_sites_solution_hydrogens 'MeCN and water hydrogens found from delta-F; others geometrically placed'
_atom_sites_solution_primary direct
_atom_sites_solution_secondary 'difference Fourier synthsis'
_audit_creation_method SHELXL-97
_cell_angle_alpha 90.00
_cell_angle_beta 101.007(1)
_cell_angle_gamma 90.00
_cell_formula_units_Z 4
_cell_length_a 13.9304(12)
_cell_length_b 7.9527(7)
_cell_length_c 15.5626(14)
_cell_measurement_reflns_used 7270
_cell_measurement_temperature 150(2)
_cell_measurement_theta_max 23.68
_cell_measurement_theta_min 2.18
_cell_volume 1692.4(3)
_computing_cell_refinement 'Bruker SAINT version 6.02a (Bruker, 2000)'
_computing_data_collection 'Bruker SMART version 5.624 (Bruker, 2001)'
_computing_data_reduction 'Bruker SAINT; Bruker SHELXTL (Bruker, 1997)'
_computing_molecular_graphics 'Bruker SHELXTL'
_computing_publication_material 'SHELXL-97; PLATON (Spek, 2002)'
_computing_structure_refinement 'SHELXL-97 (Sheldrick, 1997)'
_computing_structure_solution 'SHELXS-97 (Sheldrick, 1990)'
_diffrn_ambient_temperature 150(2)
_diffrn_measured_fraction_theta_full 0.978
_diffrn_measured_fraction_theta_max 0.903
_diffrn_measurement_device_type 'Bruker SMART1000 CCD area detector'
_diffrn_measurement_method omega
_diffrn_radiation_monochromator graphite
_diffrn_radiation_source 'normal-focus sealed tube'
_diffrn_radiation_type MoK\a
_diffrn_radiation_wavelength 0.71073
_diffrn_reflns_av_R_equivalents 0.049
_diffrn_reflns_av_sigmaI/netI 0.054
_diffrn_reflns_limit_h_max 18
_diffrn_reflns_limit_h_min -18
_diffrn_reflns_limit_k_max 10
_diffrn_reflns_limit_k_min -10
_diffrn_reflns_limit_l_max 20
_diffrn_reflns_limit_l_min -19
_diffrn_reflns_number 14329
_diffrn_reflns_theta_full 27.50
_diffrn_reflns_theta_max 28.78
_diffrn_reflns_theta_min 1.80
_diffrn_standards_decay_% 0
_diffrn_standards_number 0
_exptl_absorpt_coefficient_mu 1.341
_exptl_absorpt_correction_T_max 1.00
_exptl_absorpt_correction_T_min 0.882
_exptl_absorpt_correction_type multi-scan
_exptl_absorpt_process_details 'SADABS v2.03 (Bruker, 2001)'
_exptl_crystal_colour 'Pale yellow'
_exptl_crystal_density_diffrn 1.867
_exptl_crystal_density_method 'not measured'
_exptl_crystal_description column
_exptl_crystal_F_000 944
_exptl_crystal_size_max 0.28
_exptl_crystal_size_mid 0.10
_exptl_crystal_size_min 0.08
_refine_diff_density_max 1.40
_refine_diff_density_min -1.80
_refine_diff_density_rms 0.13
_refine_ls_extinction_method none
_refine_ls_goodness_of_fit_ref 1.142
_refine_ls_hydrogen_treatment 'MeCN treated as rigid rotor; geometric restraints for water; others riding'
_refine_ls_matrix_type full
_refine_ls_number_parameters 250
_refine_ls_number_reflns 3985
_refine_ls_number_restraints 33
_refine_ls_restrained_S_all 1.184
_refine_ls_R_factor_all 0.0513
_refine_ls_R_factor_gt 0.0438
_refine_ls_shift/su_max 0.001
_refine_ls_shift/su_mean 0.000
_refine_ls_structure_factor_coef Fsqd
_refine_ls_weighting_details 'w==1/[\s^2^(Fo^2^)+6.951P] where P==(Fo^2^+2Fc^2^)/3'
_refine_ls_weighting_scheme calc
_refine_ls_wR_factor_gt 0.1027
_refine_ls_wR_factor_ref 0.1049
_reflns_number_gt 3408
_reflns_number_total 4276
_reflns_threshold_expression >2sigma(I)
_cod_data_source_file b302807k.txt
_cod_data_source_block 3(CDPHEN)
_cod_depositor_comments
;
The following automatic conversions were performed:
'_symmetry_cell_setting' value 'Monoclinic' changed to 'monoclinic'
according to '/home/saulius/struct/CIF-dictionaries/cif_core.dic'
dictionary named 'cif_core.dic' version 2.4.1 from 2010-06-29.

Automatic conversion script
Id: cif_fix_enum 1527 2010-12-29 10:47:43Z saulius 

The following automatic conversions were performed:

'_refine_ls_weighting_scheme' value 'calc w==1/[\s^2^(Fo^2^)+6.951P]
where P==(Fo^2^+2Fc^2^)/3' was changed to 'calc'. New tag
'_refine_ls_weighting_details' was created. The value of the new tag
was set to 'w==1/[\s^2^(Fo^2^)+6.951P] where P==(Fo^2^+2Fc^2^)/3'.

Automatic conversion script
Id: cif_fix_values 3143 2015-03-26 13:38:13Z robertas 

The following automatic conversions were performed:

'_atom_sites_solution_primary' value 'direct methods' was changed to
'direct'.

Automatic conversion script
Id: cif_fix_values 6452 2018-10-05 10:23:21Z andrius 
;
_cod_original_cell_volume 1692.4(5)
_cod_original_sg_symbol_H-M P2(1)/n
_cod_database_code 7012931

loop_
_symmetry_equiv_pos_as_xyz
'x, y, z'
'-x+1/2, y+1/2, -z+1/2'
'-x, -y, -z'
'x-1/2, -y-1/2, z-1/2'

loop_
_atom_site_label
_atom_site_type_symbol
_atom_site_fract_x
_atom_site_fract_y
_atom_site_fract_z
_atom_site_U_iso_or_equiv
_atom_site_adp_type
_atom_site_occupancy
_atom_site_symmetry_multiplicity
_atom_site_calc_flag
_atom_site_refinement_flags
_atom_site_disorder_assembly
_atom_site_disorder_group
Cd1 Cd 0.00097(2) -0.22890(4) 0.258904(19) 0.01943(11) Uani 1 1 d . . .
N10 N -0.2006(3) -0.2557(7) 0.2539(3) 0.0369(11) Uani 1 1 d . . .
O1 O -0.1432(3) -0.2160(6) 0.3212(2) 0.0400(9) Uani 1 1 d . A .
O2 O -0.1659(4) -0.2726(8) 0.1861(3) 0.0734(18) Uani 1 1 d . A .
O3 O -0.2882(3) -0.2757(9) 0.2541(3) 0.0752(18) Uani 1 1 d . A .
N20 N 0.0193(3) -0.5911(4) 0.3137(2) 0.0285(9) Uani 1 1 d D . .
O4 O 0.0388(8) -0.4544(8) 0.3512(5) 0.030(2) Uiso 0.50 1 d PD A 1
O5 O 0.0284(8) -0.7220(9) 0.3621(6) 0.036(3) Uiso 0.50 1 d PD A 1
O6 O 0.0192(7) -0.6094(11) 0.2344(4) 0.042(2) Uiso 0.50 1 d PD A 1
O4' O 0.0187(9) -0.4628(10) 0.3611(6) 0.042(3) Uiso 0.50 1 d PD A 2
O5' O 0.0314(7) -0.7353(8) 0.3405(6) 0.033(2) Uiso 0.50 1 d PD A 2
O6' O -0.0214(7) -0.5549(11) 0.2354(4) 0.043(2) Uiso 0.50 1 d PD A 2
O1W O -0.0464(3) 0.0437(4) 0.2091(2) 0.0291(8) Uani 1 1 d D A .
H1W H -0.011(3) 0.127(4) 0.227(3) 0.026(15) Uiso 1 1 d D . .
H2W H -0.1020(19) 0.065(7) 0.219(4) 0.06(2) Uiso 1 1 d D . .
C1 C 0.2143(4) -0.0140(5) 0.5366(3) 0.0202(9) Uani 1 1 d . . .
H1A H 0.2527 0.0191 0.5911 0.024 Uiso 1 1 calc R . .
C2 C 0.1278(4) -0.0970(6) 0.5344(3) 0.0233(10) Uani 1 1 d . A .
H2A H 0.1056 -0.1222 0.5870 0.028 Uiso 1 1 calc R . .
C3 C 0.0731(4) -0.1436(6) 0.4539(3) 0.0214(9) Uani 1 1 d . . .
H3A H 0.0131 -0.2012 0.4529 0.026 Uiso 1 1 calc R A .
N4 N 0.0997(3) -0.1123(5) 0.3782(2) 0.0189(8) Uani 1 1 d . A .
C5 C 0.2125(3) 0.0139(6) 0.2975(3) 0.0201(9) Uani 1 1 d . A .
H5A H 0.1710 -0.0180 0.2442 0.024 Uiso 1 1 calc R . .
C6 C 0.2959(3) 0.0961(6) 0.2947(3) 0.0202(9) Uani 1 1 d . . .
H6A H 0.3122 0.1223 0.2397 0.024 Uiso 1 1 calc R . .
N7 N 0.4451(3) 0.2292(5) 0.3673(2) 0.0219(8) Uani 1 1 d . . .
C8 C 0.5051(3) 0.2750(6) 0.4402(3) 0.0244(9) Uani 1 1 d . . .
H8A H 0.5635 0.3328 0.4355 0.029 Uiso 1 1 calc R . .
C9 C 0.4866(3) 0.2426(7) 0.5232(3) 0.0276(10) Uani 1 1 d . . .
H9A H 0.5314 0.2781 0.5739 0.033 Uiso 1 1 calc R . .
C10 C 0.4029(4) 0.1588(6) 0.5309(3) 0.0241(10) Uani 1 1 d . . .
H10A H 0.3895 0.1344 0.5872 0.029 Uiso 1 1 calc R . .
C11 C 0.3366(3) 0.1090(5) 0.4553(3) 0.0188(9) Uani 1 1 d . . .
C12 C 0.2462(3) 0.0223(5) 0.4578(3) 0.0185(9) Uani 1 1 d . A .
C13 C 0.1846(3) -0.0267(5) 0.3789(3) 0.0187(9) Uani 1 1 d . . .
C14 C 0.3607(3) 0.1449(5) 0.3735(3) 0.0189(9) Uani 1 1 d . . .
N1S N 0.2915(4) 0.5672(7) 0.4206(3) 0.0421(12) Uani 1 1 d . . .
C2S C 0.2473(5) 0.5252(7) 0.4710(4) 0.0362(13) Uani 1 1 d . . .
C3S C 0.1914(5) 0.4678(8) 0.5357(4) 0.0484(16) Uani 1 1 d . . .
H3S1 H 0.2204 0.3641 0.5631 0.073 Uiso 1 1 calc R . .
H3S2 H 0.1236 0.4461 0.5068 0.073 Uiso 1 1 calc R . .
H3S3 H 0.1924 0.5545 0.5805 0.073 Uiso 1 1 calc R . .

loop_
_atom_site_aniso_label
_atom_site_aniso_U_11
_atom_site_aniso_U_22
_atom_site_aniso_U_33
_atom_site_aniso_U_23
_atom_site_aniso_U_13
_atom_site_aniso_U_12
Cd1 0.01797(17) 0.02184(17) 0.01850(17) -0.00139(12) 0.00351(11) -0.00018(13)
N10 0.025(2) 0.052(3) 0.034(2) 0.003(2) 0.0065(18) -0.009(2)
O1 0.028(2) 0.066(3) 0.0269(18) -0.0036(18) 0.0075(15) -0.002(2)
O2 0.053(3) 0.136(5) 0.036(2) -0.035(3) 0.019(2) -0.051(3)
O3 0.024(2) 0.138(5) 0.063(3) 0.020(3) 0.006(2) -0.023(3)
N20 0.026(2) 0.029(2) 0.031(2) -0.0021(17) 0.0081(18) -0.0076(18)
O1W 0.029(2) 0.0244(19) 0.0345(19) -0.0026(14) 0.0082(16) 0.0025(16)
C1 0.025(3) 0.018(2) 0.017(2) -0.0014(15) 0.0032(17) 0.0032(18)
C2 0.028(3) 0.025(2) 0.019(2) 0.0013(17) 0.0079(18) -0.001(2)
C3 0.022(2) 0.020(2) 0.023(2) -0.0013(16) 0.0061(18) -0.0012(18)
N4 0.0158(19) 0.0207(19) 0.0208(18) -0.0002(14) 0.0049(14) 0.0001(15)
C5 0.020(2) 0.023(2) 0.016(2) -0.0008(16) 0.0010(17) 0.0002(18)
C6 0.020(2) 0.024(2) 0.017(2) 0.0008(16) 0.0042(17) -0.0009(18)
N7 0.0208(19) 0.025(2) 0.0196(17) -0.0014(15) 0.0033(14) -0.0030(16)
C8 0.019(2) 0.029(2) 0.025(2) -0.0031(18) 0.0024(17) 0.000(2)
C9 0.023(2) 0.038(3) 0.020(2) -0.0052(19) -0.0004(17) -0.002(2)
C10 0.027(3) 0.029(2) 0.017(2) -0.0009(17) 0.0032(18) 0.001(2)
C11 0.019(2) 0.019(2) 0.017(2) 0.0001(15) 0.0024(17) 0.0015(17)
C12 0.019(2) 0.017(2) 0.019(2) -0.0001(15) 0.0031(17) -0.0010(17)
C13 0.020(2) 0.017(2) 0.019(2) -0.0005(15) 0.0019(17) 0.0015(17)
C14 0.020(2) 0.019(2) 0.018(2) -0.0017(15) 0.0032(17) 0.0010(17)
N1S 0.036(3) 0.053(3) 0.036(3) 0.001(2) 0.002(2) -0.004(2)
C2S 0.043(4) 0.033(3) 0.028(3) 0.003(2) -0.004(2) 0.006(2)
C3S 0.063(5) 0.047(4) 0.035(3) 0.013(3) 0.009(3) 0.001(3)

loop_
_atom_type_symbol
_atom_type_description
_atom_type_scat_dispersion_real
_atom_type_scat_dispersion_imag
_atom_type_scat_source
C C 0.0033 0.0016 'International Tables Vol C Tables 4.2.6.8 and 6.1.1.4'
H H 0.0000 0.0000 'International Tables Vol C Tables 4.2.6.8 and 6.1.1.4'
N N 0.0061 0.0033 'International Tables Vol C Tables 4.2.6.8 and 6.1.1.4'
O O 0.0106 0.0060 'International Tables Vol C Tables 4.2.6.8 and 6.1.1.4'
Cd Cd -0.8075 1.2024 'International Tables Vol C Tables 4.2.6.8 and 6.1.1.4'

loop_
_geom_angle_atom_site_label_1
_geom_angle_atom_site_label_2
_geom_angle_atom_site_label_3
_geom_angle
_geom_angle_site_symmetry_1
_geom_angle_site_symmetry_3
_geom_angle_publ_flag
N7 Cd1 N4 121.19(13) 2_545 . y
N7 Cd1 O4 110.7(2) 2_545 . y
N4 Cd1 O4 77.17(19) . . y
N7 Cd1 O1W 88.20(13) 2_545 . y
N4 Cd1 O1W 88.93(13) . . y
O4 Cd1 O1W 160.4(2) . . y
N7 Cd1 O1 143.44(13) 2_545 . y
N4 Cd1 O1 94.31(13) . . y
O4 Cd1 O1 83.7(3) . . y
O1W Cd1 O1 83.67(14) . . y
N7 Cd1 O2 91.21(14) 2_545 . y
N4 Cd1 O2 144.86(15) . . y
O4 Cd1 O2 105.5(3) . . y
O1W Cd1 O2 78.07(18) . . y
O1 Cd1 O2 52.24(13) . . y
N7 Cd1 O4' 116.6(2) 2_545 . y
N4 Cd1 O4' 79.0(2) . . y
O4 Cd1 O4' 7.9(4) . . y
O1W Cd1 O4' 155.2(2) . . y
O1 Cd1 O4' 75.9(3) . . y
O2 Cd1 O4' 99.5(3) . . y
N7 Cd1 O6' 77.5(2) 2_545 . y
N4 Cd1 O6' 123.38(17) . . y
O4 Cd1 O6' 47.4(2) . . y
O1W Cd1 O6' 147.59(17) . . y
O1 Cd1 O6' 90.7(2) . . y
O2 Cd1 O6' 73.4(2) . . y
O4' Cd1 O6' 48.0(2) . . y
O3 N10 O1 120.9(5) . . ?
O3 N10 O2 122.2(5) . . ?
O1 N10 O2 116.9(4) . . ?
N10 O1 Cd1 95.9(3) . . ?
N10 O2 Cd1 94.7(3) . . ?
O5' N20 O4 131.3(7) . . ?
O5' N20 O6 101.8(6) . . ?
O4 N20 O6 121.9(6) . . ?
O5' N20 O4' 125.2(7) . . ?
O4 N20 O4' 16.1(7) . . ?
O6 N20 O4' 132.6(7) . . ?
O5' N20 O6' 123.1(6) . . ?
O4 N20 O6' 105.6(6) . . ?
O6 N20 O6' 32.9(5) . . ?
O4' N20 O6' 109.0(6) . . ?
O5' N20 O5 16.5(6) . . ?
O4 N20 O5 116.7(6) . . ?
O6 N20 O5 118.2(6) . . ?
O4' N20 O5 109.0(7) . . ?
O6' N20 O5 136.4(7) . . ?
N20 O4 Cd1 112.8(5) . . ?
N20 O4' Cd1 104.4(6) . . ?
N20 O6' Cd1 94.0(4) . . ?
C2 C1 C12 119.9(4) . . ?
C1 C2 C3 118.8(4) . . ?
N4 C3 C2 123.6(4) . . ?
C3 N4 C13 118.5(4) . . ?
C3 N4 Cd1 114.7(3) . . ?
C13 N4 Cd1 126.6(3) . . ?
C6 C5 C13 121.4(4) . . ?
C5 C6 C14 120.9(4) . . ?
C8 N7 C14 118.8(4) . . ?
C8 N7 Cd1 116.4(3) . 2 ?
C14 N7 Cd1 124.4(3) . 2 ?
N7 C8 C9 123.2(4) . . ?
C10 C9 C8 119.0(4) . . ?
C9 C10 C11 119.9(4) . . ?
C14 C11 C10 117.9(4) . . ?
C14 C11 C12 118.8(4) . . ?
C10 C11 C12 123.3(4) . . ?
C1 C12 C13 117.4(4) . . ?
C1 C12 C11 122.8(4) . . ?
C13 C12 C11 119.8(4) . . ?
N4 C13 C12 121.8(4) . . ?
N4 C13 C5 119.2(4) . . ?
C12 C13 C5 119.0(4) . . ?
N7 C14 C11 121.3(4) . . ?
N7 C14 C6 118.7(4) . . ?
C11 C14 C6 120.0(4) . . ?
N1S C2S C3S 178.8(7) . . ?

loop_
_geom_bond_atom_site_label_1
_geom_bond_atom_site_label_2
_geom_bond_distance
_geom_bond_site_symmetry_2
_geom_bond_publ_flag
Cd1 N4 2.286(4) . y
Cd1 N7 2.257(4) 2_545 y
Cd1 O1W 2.354(4) . y
Cd1 O1 2.394(4) . y
Cd1 O2 2.408(5) . y
Cd1 O4 2.295(9) . y
Cd1 O4' 2.429(10) . y
Cd1 O6' 2.629(9) . y
N10 O3 1.231(6) . ?
N10 O1 1.232(6) . ?
N10 O2 1.249(6) . ?
N20 O5' 1.221(6) . ?
N20 O4 1.239(6) . ?
N20 O6 1.243(6) . ?
N20 O4' 1.260(6) . ?
N20 O6' 1.276(6) . ?
N20 O5 1.277(6) . ?
C1 C2 1.368(7) . ?
C1 C12 1.412(6) . ?
C2 C3 1.387(6) . ?
C3 N4 1.324(6) . ?
N4 C13 1.362(6) . ?
C5 C6 1.341(6) . ?
C5 C13 1.431(6) . ?
C6 C14 1.431(6) . ?
N7 C8 1.325(6) . ?
N7 C14 1.373(6) . ?
N7 Cd1 2.257(4) 2 ?
C8 C9 1.389(6) . ?
C9 C10 1.368(7) . ?
C10 C11 1.407(6) . ?
C11 C14 1.407(6) . ?
C11 C12 1.443(6) . ?
C12 C13 1.412(6) . ?
N1S C2S 1.136(7) . ?
C2S C3S 1.459(9) . ?

loop_
_cod_changelog_entry_id
_cod_changelog_entry_author
_cod_changelog_entry_date
_cod_changelog_entry_text
1 'Vaitkus, Antanas' 2025-01-07T09:50:42+02:00 'Updated bibliographic information.'
